data_4331707
loop_
_publ_author_name
'Wajda-Hermanowicz, Katarzyna'
'Ciunik, Zbigniew'
'Kochel, Andrzej'

_publ_section_title
;
 Syntheses and Molecular Structure of Some Rh and Ru Complexes with the
 Chelating Diphenyl (2-Pyridyl)phosphine Ligand
;
_journal_issue 8
_journal_name_full 'Inorganic Chemistry'
_journal_page_first 3369
_journal_page_last 3377
_journal_paper_doi 10.1021/ic051442k
_journal_volume 45
_journal_year 2006
_chemical_formula_sum 'C34 H28 Cl3 N2 P2 Ru'
_chemical_formula_weight 733.94
_chemical_name_systematic
; 
 ? 
;
_space_group_IT_number 14
_symmetry_cell_setting monoclinic
_symmetry_space_group_name_Hall '-P 2yn'
_symmetry_space_group_name_H-M 'P 1 21/n 1'
_atom_sites_solution_hydrogens geom
_atom_sites_solution_primary direct
_atom_sites_solution_secondary difmap
_audit_creation_method SHELXL-97
_cell_angle_alpha 90.00
_cell_angle_beta 90.21(3)
_cell_angle_gamma 90.00
_cell_formula_units_Z 4
_cell_length_a 9.046(2)
_cell_length_b 21.331(4)
_cell_length_c 16.040(3)
_cell_measurement_reflns_used 3900
_cell_measurement_temperature 100(2)
_cell_measurement_theta_max 27.00
_cell_measurement_theta_min 3.22
_cell_volume 3095.1(11)
_computing_cell_refinement 'Oxford Diffraction (Poland) Sp. z o.o'
_computing_data_collection 'Oxford Diffraction (Poland) Sp. z o.o'
_computing_data_reduction 'Oxford Diffraction (Poland) Sp. z o.o'
_computing_molecular_graphics 'SHELXTL-NT V5.1, Brucker AXS 1999'
_computing_publication_material 'SHELXL-97 (Sheldrick, 1997)'
_computing_structure_refinement 'SHELXL-97 (Sheldrick, 1997)'
_computing_structure_solution 'SHELXS-97 (Sheldrick, 1990)'
_diffrn_ambient_temperature 100(2)
_diffrn_measured_fraction_theta_full 0.998
_diffrn_measured_fraction_theta_max 0.998
_diffrn_measurement_device_type 'Kuma KM4CCD'
_diffrn_measurement_method '\o scan'
_diffrn_radiation_monochromator graphite
_diffrn_radiation_source 'fine-focus sealed tube'
_diffrn_radiation_type MoK\a
_diffrn_radiation_wavelength 0.71073
_diffrn_reflns_av_R_equivalents 0.1240
_diffrn_reflns_av_sigmaI/netI 0.0816
_diffrn_reflns_limit_h_max 8
_diffrn_reflns_limit_h_min -11
_diffrn_reflns_limit_k_max 27
_diffrn_reflns_limit_k_min -27
_diffrn_reflns_limit_l_max 20
_diffrn_reflns_limit_l_min -20
_diffrn_reflns_number 30232
_diffrn_reflns_theta_full 27.00
_diffrn_reflns_theta_max 27.00
_diffrn_reflns_theta_min 3.22
_diffrn_standards_number 0
_exptl_absorpt_coefficient_mu 0.897
_exptl_absorpt_correction_T_max 0.9481
_exptl_absorpt_correction_T_min 0.9000
_exptl_absorpt_correction_type analytical
_exptl_absorpt_process_details 'Instruction, Oxford Diffraction,Poland Sp. z o.o'
_exptl_crystal_density_diffrn 1.575
_exptl_crystal_density_method 'not measured'
_exptl_crystal_F_000 1484
_exptl_crystal_size_max 0.12
_exptl_crystal_size_mid 0.08
_exptl_crystal_size_min 0.06
_refine_diff_density_max 1.548
_refine_diff_density_min -0.936
_refine_diff_density_rms 0.166
_refine_ls_extinction_method none
_refine_ls_goodness_of_fit_ref 1.201
_refine_ls_hydrogen_treatment constr
_refine_ls_matrix_type full
_refine_ls_number_parameters 379
_refine_ls_number_reflns 6755
_refine_ls_number_restraints 0
_refine_ls_restrained_S_all 1.201
_refine_ls_R_factor_all 0.0964
_refine_ls_R_factor_gt 0.0762
_refine_ls_shift/su_max 0.000
_refine_ls_shift/su_mean 0.000
_refine_ls_structure_factor_coef Fsqd
_refine_ls_weighting_details 'calc w=1/[\s^2^(Fo^2^)+(0.0775P)^2^+4.1070P] where P=(Fo^2^+2Fc^2^)/3'
_refine_ls_weighting_scheme calc
_refine_ls_wR_factor_gt 0.1693
_refine_ls_wR_factor_ref 0.1800
_reflns_number_gt 5704
_reflns_number_total 6755
_reflns_threshold_expression >2sigma(I)
_cod_data_source_file ic051442ksup3.cif
_cod_data_source_block 3
_cod_original_sg_symbol_H-M P2(1)/n
_cod_database_code 4331707

loop_
_symmetry_equiv_pos_as_xyz
'x, y, z'
'-x+1/2, y+1/2, -z+1/2'
'-x, -y, -z'
'x-1/2, -y-1/2, z-1/2'

loop_
_atom_site_label
_atom_site_type_symbol
_atom_site_fract_x
_atom_site_fract_y
_atom_site_fract_z
_atom_site_U_iso_or_equiv
_atom_site_adp_type
_atom_site_occupancy
_atom_site_symmetry_multiplicity
_atom_site_calc_flag
_atom_site_refinement_flags
Ru1 Ru 0.74671(5) 0.38206(2) 0.86001(3) 0.02053(15) Uani 1 1 d .
Cl1 Cl 0.72835(15) 0.49128(6) 0.88605(8) 0.0262(3) Uani 1 1 d .
Cl2 Cl 0.55994(15) 0.38390(7) 0.75935(8) 0.0248(3) Uani 1 1 d .
Cl3 Cl 0.92186(16) 0.36645(7) 0.96558(8) 0.0272(3) Uani 1 1 d .
P1 P 0.70686(16) 0.27044(7) 0.87147(8) 0.0219(3) Uani 1 1 d .
P2 P 0.93107(16) 0.39766(7) 0.76208(9) 0.0243(3) Uani 1 1 d .
N1 N 0.5646(5) 0.3575(2) 0.9417(3) 0.0222(10) Uani 1 1 d .
N2 N 0.7701(7) 0.4790(3) 0.6618(4) 0.0489(16) Uani 1 1 d .
C1 C 0.5473(6) 0.2949(3) 0.9327(3) 0.0221(11) Uani 1 1 d .
C2 C 0.4203(7) 0.2642(3) 0.9571(3) 0.0270(12) Uani 1 1 d .
H2 H 0.4106 0.2201 0.9510 0.032 Uiso 1 1 calc R
C3 C 0.3059(7) 0.3004(3) 0.9911(4) 0.0298(13) Uani 1 1 d .
H3 H 0.2150 0.2813 1.0063 0.036 Uiso 1 1 calc R
C4 C 0.3267(7) 0.3633(3) 1.0022(4) 0.0287(13) Uani 1 1 d .
H4 H 0.2516 0.3880 1.0273 0.034 Uiso 1 1 calc R
C5 C 0.4585(6) 0.3913(3) 0.9766(3) 0.0263(12) Uani 1 1 d .
H5 H 0.4723 0.4351 0.9843 0.032 Uiso 1 1 calc R
C6 C 0.8203(6) 0.2212(3) 0.9385(3) 0.0248(12) Uani 1 1 d .
C7 C 0.9536(7) 0.1994(3) 0.9054(4) 0.0324(14) Uani 1 1 d .
H7 H 0.9819 0.2106 0.8504 0.039 Uiso 1 1 calc R
C8 C 1.0444(7) 0.1610(3) 0.9538(4) 0.0378(15) Uani 1 1 d .
H8 H 1.1348 0.1461 0.9311 0.045 Uiso 1 1 calc R
C9 C 1.0064(7) 0.1441(3) 1.0332(4) 0.0312(14) Uani 1 1 d .
H9 H 1.0694 0.1180 1.0656 0.037 Uiso 1 1 calc R
C10 C 0.8740(8) 0.1659(3) 1.0655(4) 0.0396(16) Uani 1 1 d .
H10 H 0.8455 0.1542 1.1203 0.048 Uiso 1 1 calc R
C11 C 0.7827(7) 0.2046(3) 1.0187(4) 0.0342(15) Uani 1 1 d .
H11 H 0.6933 0.2198 1.0422 0.041 Uiso 1 1 calc R
C12 C 0.6377(6) 0.2157(3) 0.7932(3) 0.0239(12) Uani 1 1 d .
C13 C 0.6073(6) 0.2345(3) 0.7125(4) 0.0271(12) Uani 1 1 d .
H13 H 0.6274 0.2764 0.6959 0.032 Uiso 1 1 calc R
C14 C 0.5474(6) 0.1925(3) 0.6554(4) 0.0281(13) Uani 1 1 d .
H14 H 0.5252 0.2060 0.6003 0.034 Uiso 1 1 calc R
C15 C 0.5202(7) 0.1313(3) 0.6783(4) 0.0308(14) Uani 1 1 d .
H15 H 0.4805 0.1026 0.6389 0.037 Uiso 1 1 calc R
C16 C 0.5510(9) 0.1118(3) 0.7592(5) 0.0470(19) Uani 1 1 d .
H16 H 0.5328 0.0696 0.7750 0.056 Uiso 1 1 calc R
C17 C 0.6083(7) 0.1538(3) 0.8168(4) 0.0341(14) Uani 1 1 d .
H17 H 0.6276 0.1406 0.8724 0.041 Uiso 1 1 calc R
C18 C 1.0874(7) 0.4512(3) 0.7849(4) 0.0280(13) Uani 1 1 d .
C19 C 1.1844(6) 0.4618(3) 0.7212(3) 0.0244(12) Uani 1 1 d .
H19 H 1.1668 0.4437 0.6679 0.029 Uiso 1 1 calc R
C20 C 1.3032(8) 0.4973(3) 0.7336(4) 0.0398(16) Uani 1 1 d .
H20 H 1.3677 0.5050 0.6882 0.048 Uiso 1 1 calc R
C21 C 1.3361(7) 0.5234(3) 0.8109(4) 0.0345(15) Uani 1 1 d .
H21 H 1.4238 0.5472 0.8185 0.041 Uiso 1 1 calc R
C22 C 1.2402(7) 0.5143(3) 0.8760(4) 0.0337(15) Uani 1 1 d .
H22 H 1.2595 0.5328 0.9289 0.040 Uiso 1 1 calc R
C23 C 1.1119(7) 0.4770(3) 0.8632(4) 0.0272(13) Uani 1 1 d .
H23 H 1.0442 0.4699 0.9074 0.033 Uiso 1 1 calc R
C24 C 0.8691(7) 0.4292(3) 0.6609(4) 0.0293(13) Uani 1 1 d .
C25 C 0.9223(7) 0.4072(3) 0.5854(4) 0.0316(14) Uani 1 1 d .
H25 H 0.9893 0.3729 0.5845 0.038 Uiso 1 1 calc R
C26 C 0.8780(8) 0.4350(4) 0.5114(4) 0.0418(17) Uani 1 1 d .
H26 H 0.9156 0.4199 0.4600 0.050 Uiso 1 1 calc R
C27 C 0.7789(8) 0.4851(4) 0.5116(4) 0.0438(18) Uani 1 1 d .
H27 H 0.7471 0.5034 0.4607 0.053 Uiso 1 1 calc R
C28 C 0.7280(8) 0.5075(3) 0.5862(4) 0.0365(15) Uani 1 1 d .
H28 H 0.6636 0.5426 0.5869 0.044 Uiso 1 1 calc R
C29 C 1.0276(6) 0.3247(3) 0.7380(3) 0.0244(12) Uani 1 1 d .
C30 C 0.9548(7) 0.2798(3) 0.6916(4) 0.0288(13) Uani 1 1 d .
H30 H 0.8596 0.2883 0.6693 0.035 Uiso 1 1 calc R
C31 C 1.0202(7) 0.2228(3) 0.6779(4) 0.0340(14) Uani 1 1 d .
H31 H 0.9698 0.1920 0.6457 0.041 Uiso 1 1 calc R
C32 C 1.1581(7) 0.2094(3) 0.7103(4) 0.0323(14) Uani 1 1 d .
H32 H 1.2023 0.1697 0.7006 0.039 Uiso 1 1 calc R
C33 C 1.2314(7) 0.2539(3) 0.7568(4) 0.0328(14) Uani 1 1 d .
H33 H 1.3267 0.2449 0.7788 0.039 Uiso 1 1 calc R
C34 C 1.1678(6) 0.3114(3) 0.7716(4) 0.0279(13) Uani 1 1 d .
H34 H 1.2182 0.3418 0.8044 0.033 Uiso 1 1 calc R

loop_
_atom_site_aniso_label
_atom_site_aniso_U_11
_atom_site_aniso_U_22
_atom_site_aniso_U_33
_atom_site_aniso_U_23
_atom_site_aniso_U_13
_atom_site_aniso_U_12
Ru1 0.0187(2) 0.0256(3) 0.0173(2) -0.00322(17) -0.00207(16) 0.00411(18)
Cl1 0.0281(7) 0.0236(7) 0.0271(7) -0.0019(5) -0.0012(5) -0.0001(5)
Cl2 0.0233(7) 0.0276(7) 0.0235(6) -0.0001(5) -0.0070(5) 0.0015(5)
Cl3 0.0296(7) 0.0294(7) 0.0227(6) -0.0019(5) -0.0091(6) 0.0032(6)
P1 0.0197(7) 0.0279(8) 0.0181(6) -0.0034(5) -0.0005(5) 0.0030(6)
P2 0.0208(7) 0.0325(8) 0.0196(7) -0.0023(6) -0.0007(5) 0.0005(6)
N1 0.022(2) 0.024(2) 0.021(2) 0.0013(18) -0.0021(18) 0.0021(19)
N2 0.051(4) 0.042(3) 0.054(4) 0.004(3) -0.012(3) -0.008(3)
C1 0.029(3) 0.022(3) 0.015(2) -0.004(2) 0.002(2) 0.003(2)
C2 0.031(3) 0.026(3) 0.024(3) -0.004(2) 0.000(2) 0.004(2)
C3 0.022(3) 0.037(3) 0.030(3) 0.002(3) 0.005(2) -0.003(3)
C4 0.025(3) 0.033(3) 0.028(3) -0.004(2) 0.001(2) 0.005(3)
C5 0.027(3) 0.025(3) 0.027(3) -0.003(2) 0.000(2) 0.008(2)
C6 0.023(3) 0.029(3) 0.023(3) -0.003(2) -0.003(2) 0.005(2)
C7 0.023(3) 0.042(4) 0.033(3) 0.011(3) 0.005(2) 0.007(3)
C8 0.027(3) 0.044(4) 0.043(4) 0.004(3) -0.001(3) 0.012(3)
C9 0.034(3) 0.029(3) 0.031(3) 0.000(2) -0.006(3) 0.008(3)
C10 0.047(4) 0.053(4) 0.020(3) 0.000(3) 0.000(3) 0.015(3)
C11 0.033(3) 0.049(4) 0.021(3) 0.000(3) 0.002(3) 0.012(3)
C12 0.015(3) 0.031(3) 0.025(3) -0.006(2) 0.001(2) 0.007(2)
C13 0.024(3) 0.030(3) 0.027(3) -0.005(2) 0.002(2) -0.004(2)
C14 0.025(3) 0.038(3) 0.022(3) -0.005(2) 0.000(2) -0.003(3)
C15 0.028(3) 0.037(3) 0.027(3) -0.009(3) -0.004(2) -0.001(3)
C16 0.056(5) 0.031(4) 0.054(4) 0.001(3) -0.016(4) -0.010(3)
C17 0.038(4) 0.033(3) 0.031(3) 0.001(3) -0.006(3) 0.000(3)
C18 0.026(3) 0.028(3) 0.030(3) 0.001(2) -0.003(2) 0.001(2)
C19 0.029(3) 0.023(3) 0.021(3) 0.004(2) 0.004(2) 0.001(2)
C20 0.032(4) 0.047(4) 0.041(4) 0.002(3) 0.003(3) 0.012(3)
C21 0.025(3) 0.029(3) 0.050(4) 0.004(3) -0.008(3) -0.005(3)
C22 0.038(4) 0.029(3) 0.034(3) -0.001(3) -0.010(3) 0.011(3)
C23 0.029(3) 0.025(3) 0.028(3) -0.001(2) -0.006(2) 0.002(2)
C24 0.026(3) 0.037(3) 0.025(3) 0.002(2) -0.005(2) -0.003(3)
C25 0.027(3) 0.041(4) 0.027(3) -0.005(3) 0.000(2) -0.003(3)
C26 0.040(4) 0.060(5) 0.025(3) -0.002(3) 0.003(3) -0.011(3)
C27 0.047(4) 0.053(4) 0.030(3) 0.016(3) -0.009(3) -0.022(4)
C28 0.037(4) 0.034(3) 0.039(3) 0.005(3) -0.007(3) -0.006(3)
C29 0.022(3) 0.027(3) 0.025(3) -0.003(2) 0.006(2) 0.002(2)
C30 0.020(3) 0.033(3) 0.033(3) -0.005(3) -0.002(2) 0.000(2)
C31 0.037(4) 0.032(3) 0.033(3) -0.006(3) 0.000(3) -0.007(3)
C32 0.031(3) 0.037(4) 0.029(3) -0.001(3) 0.005(3) 0.007(3)
C33 0.023(3) 0.048(4) 0.028(3) 0.001(3) 0.004(2) 0.006(3)
C34 0.023(3) 0.034(3) 0.026(3) 0.000(2) 0.003(2) -0.001(2)

loop_
_atom_type_symbol
_atom_type_description
_atom_type_scat_dispersion_real
_atom_type_scat_dispersion_imag
_atom_type_scat_source
C C 0.0033 0.0016 'International Tables Vol C Tables 4.2.6.8 and 6.1.1.4'
H H 0.0000 0.0000 'International Tables Vol C Tables 4.2.6.8 and 6.1.1.4'
N N 0.0061 0.0033 'International Tables Vol C Tables 4.2.6.8 and 6.1.1.4'
P P 0.1023 0.0942 'International Tables Vol C Tables 4.2.6.8 and 6.1.1.4'
Cl Cl 0.1484 0.1585 'International Tables Vol C Tables 4.2.6.8 and 6.1.1.4'
Ru Ru -1.2594 0.8363 'International Tables Vol C Tables 4.2.6.8 and 6.1.1.4'

loop_
_geom_angle_atom_site_label_1
_geom_angle_atom_site_label_2
_geom_angle_atom_site_label_3
_geom_angle
N1 Ru1 P2 172.64(13)
N1 Ru1 Cl2 82.68(12)
P2 Ru1 Cl2 92.84(5)
N1 Ru1 Cl3 92.43(12)
P2 Ru1 Cl3 91.37(6)
Cl2 Ru1 Cl3 172.10(5)
N1 Ru1 Cl1 94.38(13)
P2 Ru1 Cl1 91.68(6)
Cl2 Ru1 Cl1 93.12(5)
Cl3 Ru1 Cl1 93.44(5)
N1 Ru1 P1 66.62(13)
P2 Ru1 P1 107.51(5)
Cl2 Ru1 P1 87.78(5)
Cl3 Ru1 P1 84.57(5)
Cl1 Ru1 P1 160.73(6)
C6 P1 C12 103.3(3)
C6 P1 C1 107.0(3)
C12 P1 C1 106.5(3)
C6 P1 Ru1 122.0(2)
C12 P1 Ru1 129.0(2)
C1 P1 Ru1 82.98(18)
C29 P2 C24 105.6(3)
C29 P2 C18 101.6(3)
C24 P2 C18 100.3(3)
C29 P2 Ru1 111.5(2)
C24 P2 Ru1 115.6(2)
C18 P2 Ru1 120.3(2)
C5 N1 C1 119.8(5)
C5 N1 Ru1 132.5(4)
C1 N1 Ru1 105.1(4)
C24 N2 C28 119.6(6)
N1 C1 C2 122.2(5)
N1 C1 P1 104.4(4)
C2 C1 P1 132.7(4)
C1 C2 C3 117.8(6)
C4 C3 C2 119.3(6)
C3 C4 C5 119.9(6)
N1 C5 C4 120.9(6)
C11 C6 C7 119.0(5)
C11 C6 P1 124.1(5)
C7 C6 P1 117.0(4)
C8 C7 C6 119.5(6)
C9 C8 C7 121.5(6)
C8 C9 C10 118.7(6)
C11 C10 C9 120.7(6)
C6 C11 C10 120.7(6)
C13 C12 C17 119.3(5)
C13 C12 P1 121.8(5)
C17 C12 P1 118.8(4)
C12 C13 C14 120.5(6)
C15 C14 C13 120.3(5)
C14 C15 C16 119.9(6)
C17 C16 C15 120.1(6)
C16 C17 C12 120.0(6)
C19 C18 C23 120.6(6)
C19 C18 P2 116.4(4)
C23 C18 P2 122.9(5)
C20 C19 C18 120.1(6)
C19 C20 C21 122.2(7)
C22 C21 C20 119.2(6)
C21 C22 C23 119.1(6)
C18 C23 C22 118.7(6)
C25 C24 N2 119.6(6)
C25 C24 P2 122.7(5)
N2 C24 P2 117.7(5)
C26 C25 C24 120.2(6)
C25 C26 C27 120.7(6)
C28 C27 C26 119.1(6)
C27 C28 N2 120.8(7)
C30 C29 C34 119.6(5)
C30 C29 P2 118.6(4)
C34 C29 P2 121.5(4)
C31 C30 C29 119.9(5)
C30 C31 C32 120.8(6)
C33 C32 C31 119.7(6)
C34 C33 C32 120.5(6)
C33 C34 C29 119.4(6)

loop_
_geom_bond_atom_site_label_1
_geom_bond_atom_site_label_2
_geom_bond_distance
Ru1 N1 2.172(5)
Ru1 P2 2.3192(18)
Ru1 Cl2 2.3330(14)
Ru1 Cl3 2.3386(15)
Ru1 Cl1 2.3728(15)
Ru1 P1 2.4152(17)
P1 C6 1.817(6)
P1 C12 1.823(6)
P1 C1 1.825(6)
P2 C29 1.826(6)
P2 C24 1.842(6)
P2 C18 1.853(6)
N1 C5 1.326(7)
N1 C1 1.353(7)
N2 C24 1.390(9)
N2 C28 1.407(9)
C1 C2 1.380(8)
C2 C3 1.402(9)
C3 C4 1.368(9)
C4 C5 1.396(9)
C6 C11 1.379(8)
C6 C7 1.399(8)
C7 C8 1.394(8)
C8 C9 1.369(9)
C9 C10 1.387(9)
C10 C11 1.386(9)
C12 C13 1.382(8)
C12 C17 1.400(9)
C13 C14 1.389(8)
C14 C15 1.378(9)
C15 C16 1.389(9)
C16 C17 1.388(9)
C18 C19 1.369(8)
C18 C23 1.389(8)
C19 C20 1.328(9)
C20 C21 1.390(9)
C21 C22 1.374(10)
C22 C23 1.422(9)
C24 C25 1.386(9)
C25 C26 1.386(9)
C26 C27 1.394(11)
C27 C28 1.370(10)
C29 C30 1.379(8)
C29 C34 1.406(8)
C30 C31 1.370(9)
C31 C32 1.380(9)
C32 C33 1.375(9)
C33 C34 1.375(9)
